data_7048970
loop_
_publ_author_name
'Suzuki, Kosuke'
'Minato, Takuo'
'Tominaga, Naoto'
'Okumo, Ichiro'
'Yonesato, Kentaro'
'Mizuno, Noritaka'
'Yamaguchi, Kazuya'

_publ_section_title
;
 Hexavacant \g-Dawson-type phosphotungstates supporting an edge-sharing
 bis(square-pyramidal)
 {O<sub>2</sub>M(\m<sub>3</sub>-O)<sub>2</sub>(\m-OAc)MO<sub>2</sub>} core
 (M = Mn<sup>2+</sup>, Co<sup>2+</sup>, Ni<sup>2+</sup>, Cu<sup>2+</sup>,
 or Zn<sup>2+</sup>).
;
_journal_issue 21
_journal_name_full 'Dalton transactions (Cambridge, England : 2003)'
_journal_page_first 7281
_journal_page_last 7289
_journal_paper_doi 10.1039/c8dt04850a
_journal_volume 48
_journal_year 2019
_chemical_formula_sum 'C54 H9 Co2 N5 O48 P2 W12'
_chemical_formula_weight 3881.66
_space_group_crystal_system orthorhombic
_space_group_IT_number 20
_space_group_name_Hall 'C 2c 2'
_space_group_name_H-M_alt 'C 2 2 21'
_symmetry_space_group_name_Hall 'C 2c 2'
_symmetry_space_group_name_H-M 'C 2 2 21'
_atom_sites_solution_hydrogens geom
_audit_creation_method SHELXL-2014/6
_audit_update_record
;
2018-12-06 deposited with the CCDC.
2019-02-12 downloaded from the CCDC.
;
_cell_angle_alpha 90
_cell_angle_beta 90
_cell_angle_gamma 90
_cell_formula_units_Z 4
_cell_length_a 19.0803(2)
_cell_length_b 28.3426(3)
_cell_length_c 24.8868(3)
_cell_measurement_reflns_used 9882
_cell_measurement_temperature 123(2)
_cell_measurement_theta_max 29.459
_cell_measurement_theta_min 1.117
_cell_volume 13458.4(3)
_computing_cell_refinement HKL2000
_computing_data_collection 'Rigaku CrystalClear'
_computing_data_reduction HKL2000
_computing_structure_refinement 'SHELXL-2014/6 (Sheldrick, 2014)'
_computing_structure_solution 'SHELXS-97 (Sheldrick, 1990)'
_diffrn_ambient_temperature 123(2)
_diffrn_measured_fraction_theta_full 1.000
_diffrn_measured_fraction_theta_max 0.999
_diffrn_measurement_device_type CCD
_diffrn_radiation_type MoK\a
_diffrn_radiation_wavelength 0.71069
_diffrn_reflns_av_R_equivalents 0.064
_diffrn_reflns_av_unetI/netI 0.0200
_diffrn_reflns_Laue_measured_fraction_full 1.000
_diffrn_reflns_Laue_measured_fraction_max 0.999
_diffrn_reflns_number 9971
_diffrn_reflns_point_group_measured_fraction_full 0.539
_diffrn_reflns_point_group_measured_fraction_max 0.534
_diffrn_reflns_theta_full 25.240
_diffrn_reflns_theta_max 29.447
_diffrn_reflns_theta_min 1.286
_exptl_absorpt_coefficient_mu 10.531
_exptl_absorpt_correction_T_max 1.000
_exptl_absorpt_correction_T_min 0.728
_exptl_absorpt_correction_type empirical
_exptl_absorpt_process_details 'HKL2000 DENZO SCALEPACK'
_exptl_crystal_colour 'dark blue'
_exptl_crystal_density_diffrn 1.916
_exptl_crystal_density_method 'not measured'
_exptl_crystal_description plate
_exptl_crystal_F_000 6896
_exptl_crystal_size_max 0.05
_exptl_crystal_size_mid 0.05
_exptl_crystal_size_min 0.02
_refine_diff_density_max 2.102
_refine_diff_density_min -3.262
_refine_diff_density_rms 0.549
_refine_ls_abs_structure_details
;
No quotients, so Flack parameter determined by classical intensity fit
;
_refine_ls_abs_structure_Flack 0.07(2)
_refine_ls_extinction_method none
_refine_ls_goodness_of_fit_ref 1.096
_refine_ls_hydrogen_treatment constr
_refine_ls_matrix_type full
_refine_ls_number_parameters 397
_refine_ls_number_reflns 9971
_refine_ls_number_restraints 35
_refine_ls_restrained_S_all 1.097
_refine_ls_R_factor_all 0.0572
_refine_ls_R_factor_gt 0.0528
_refine_ls_shift/su_max 0.001
_refine_ls_shift/su_mean 0.000
_refine_ls_structure_factor_coef Fsqd
_refine_ls_weighting_details 'w=1/[\s^2^(Fo^2^)+(0.1106P)^2^+104.7736P] where P=(Fo^2^+2Fc^2^)/3'
_refine_ls_weighting_scheme calc
_refine_ls_wR_factor_gt 0.1625
_refine_ls_wR_factor_ref 0.1679
_reflns_Friedel_coverage 0.000
_reflns_Friedel_fraction_full 0.000
_reflns_Friedel_fraction_max 0.000
_reflns_number_gt 8705
_reflns_number_total 9971
_reflns_threshold_expression 'I > 2\s(I)'
_cod_data_source_file c8dt04850a2.cif
_cod_data_source_block Co2
_cod_depositor_comments 'Adding full bibliography for 7048967--7048971.cif.'
_cod_database_code 7048970
_shelx_space_group_comment
;
The symmetry employed for this shelxl refinement is uniquely defined
by the following loop, which should always be used as a source of
symmetry information in preference to the above space-group names.
They are only intended as comments.
;
_shelxl_version_number 2014/6
_platon_squeeze_void_probe_radius 1.20

loop_
_space_group_symop_operation_xyz
'x, y, z'
'x, -y, -z'
'-x, y, -z+1/2'
'-x, -y, z+1/2'
'x+1/2, y+1/2, z'
'x+1/2, -y+1/2, -z'
'-x+1/2, y+1/2, -z+1/2'
'-x+1/2, -y+1/2, z+1/2'

loop_
_atom_site_label
_atom_site_type_symbol
_atom_site_fract_x
_atom_site_fract_y
_atom_site_fract_z
_atom_site_U_iso_or_equiv
_atom_site_adp_type
_atom_site_occupancy
_atom_site_site_symmetry_order
_atom_site_calc_flag
_atom_site_refinement_flags_posn
_atom_site_refinement_flags_adp
_atom_site_refinement_flags_occupancy
W1 W 0.09466(3) 0.63934(3) 0.39222(2) 0.03835(17) Uani 1 1 d . . .
W2 W 0.25221(3) 0.67162(4) 0.31743(3) 0.04467(19) Uani 1 1 d . . .
W3 W 0.25299(3) 0.67156(4) 0.18441(3) 0.0481(2) Uani 1 1 d . . .
W4 W -0.09677(3) 0.63978(3) 0.39123(2) 0.03765(16) Uani 1 1 d . . .
W5 W -0.09814(3) 0.74453(2) 0.17356(2) 0.03304(14) Uani 1 1 d . . .
W6 W -0.09868(3) 0.74455(3) 0.32486(2) 0.03523(15) Uani 1 1 d . . .
Co1 Co -0.00093(16) 0.57276(5) 0.30996(6) 0.0359(3) Uani 1 1 d . . .
P1 P 0.10100(11) 0.64277(8) 0.25089(16) 0.0266(4) Uani 1 1 d . . .
O1 O 0.0780(7) 0.5844(6) 0.3651(5) 0.063(4) Uani 1 1 d . . .
O2 O -0.0719(5) 0.5822(4) 0.3636(4) 0.0296(19) Uani 1 1 d . . .
O3 O 0.0726(4) 0.5933(2) 0.2486(5) 0.0320(13) Uani 1 1 d . . .
O4 O 0.1158(6) 0.6284(6) 0.4552(5) 0.053(4) Uani 1 1 d . . .
O5 O 0.3164(6) 0.6894(6) 0.3596(5) 0.057(4) Uani 1 1 d . . .
O6 O 0.3242(6) 0.6817(6) 0.1402(5) 0.060(4) Uani 1 1 d . . .
O7 O -0.1235(7) 0.6257(6) 0.4577(5) 0.054(4) Uani 1 1 d . . .
O8 O 0.0022(6) 0.6550(3) 0.4016(3) 0.0411(17) Uani 1 1 d . . .
O9 O 0.1916(5) 0.6386(5) 0.3624(4) 0.043(3) Uani 1 1 d . . .
O10 O 0.2988(4) 0.6861(4) 0.2543(5) 0.048(2) Uani 1 1 d . . .
O11 O -0.1931(6) 0.6410(7) 0.3609(5) 0.061(4) Uani 1 1 d . . .
O12 O 0.1828(3) 0.6433(3) 0.2510(5) 0.0362(15) Uani 1 1 d . . .
O13 O 0.0763(4) 0.6689(3) 0.3021(3) 0.0218(17) Uani 1 1 d . . .
O14 O -0.0777(5) 0.6667(5) 0.2999(4) 0.044(3) Uani 1 1 d . . .
O15 O 0.1060(5) 0.7133(4) 0.3893(4) 0.034(2) Uani 1 1 d . . .
O16 O -0.1966(5) 0.7233(6) 0.1822(5) 0.054(4) Uani 1 1 d . . .
O17 O -0.2009(5) 0.7253(5) 0.3148(4) 0.035(2) Uani 1 1 d . . .
O18 O -0.1055(6) 0.7061(4) 0.3885(4) 0.040(2) Uani 1 1 d . . .
O19 O -0.0017(6) 0.7485(3) 0.3284(3) 0.0329(15) Uani 1 1 d . . .
O20 O -0.0975(3) 0.7543(3) 0.2492(5) 0.0359(16) Uani 1 1 d . . .
O21 O -0.1177(8) 0.7996(7) 0.1543(6) 0.074(5) Uani 1 1 d . . .
O22 O -0.1178(5) 0.7996(4) 0.3498(4) 0.038(2) Uani 1 1 d . . .
C101 C 0.0000 0.4858(8) 0.2500 0.070(6) Uiso 1 2 d S . P
C102 C 0.0000 0.4297(13) 0.2500 0.125(13) Uiso 1 2 d S . P
H10A H 0.0086 0.4184 0.2858 0.187 Uiso 0.5 1 calc R U P
H10B H -0.0447 0.4184 0.2379 0.187 Uiso 0.5 1 calc R U P
H10C H 0.0361 0.4184 0.2264 0.187 Uiso 0.5 1 calc R U P
O101 O 0.0107(6) 0.5035(3) 0.2945(4) 0.047(2) Uiso 1 1 d . . .
N201 N 0.3020(6) 0.6106(4) 0.2982(5) 0.040(3) Uiso 1 1 d . . .
C201 C 0.3127(11) 0.5856(6) 0.2473(15) 0.077(5) Uiso 1 1 d . . .
C202 C 0.3481(13) 0.5381(7) 0.2598(11) 0.085(6) Uiso 1 1 d . . .
H20A H 0.3595 0.5366 0.2973 0.128 Uiso 1 1 calc R U .
H20B H 0.3166 0.5128 0.2509 0.128 Uiso 1 1 calc R U .
H20C H 0.3902 0.5351 0.2389 0.128 Uiso 1 1 calc R U .
O201 O 0.2926(6) 0.5986(4) 0.2059(5) 0.047(3) Uiso 1 1 d . . .
N1 N 0.2884(14) 0.7125(10) 0.5075(12) 0.108(5) Uiso 1 1 d . U .
C111 C 0.2497(17) 0.7067(13) 0.5663(16) 0.117(7) Uiso 1 1 d . U .
C112 C 0.171(2) 0.6917(13) 0.5595(15) 0.130(8) Uiso 1 1 d . U .
C113 C 0.1253(19) 0.7033(9) 0.6146(15) 0.133(9) Uiso 1 1 d D U .
C114 C 0.106(2) 0.6531(9) 0.6345(18) 0.166(14) Uiso 1 1 d D U .
C121 C 0.3563(16) 0.7262(11) 0.5189(12) 0.100(6) Uiso 1 1 d . U .
C122 C 0.4024(17) 0.7285(13) 0.4680(14) 0.113(7) Uiso 1 1 d . U .
C123 C 0.4808(18) 0.7463(10) 0.4861(13) 0.110(7) Uiso 1 1 d . U .
C124 C 0.510(2) 0.7194(11) 0.5178(13) 0.125(9) Uiso 1 1 d . U .
C131 C 0.2501(18) 0.7424(13) 0.4714(15) 0.117(7) Uiso 1 1 d . U .
C132 C 0.2393(18) 0.7897(10) 0.4925(19) 0.129(8) Uiso 1 1 d D U .
C133 C 0.224(2) 0.8328(10) 0.4562(13) 0.136(9) Uiso 1 1 d D U .
C134 C 0.206(3) 0.8768(10) 0.4905(16) 0.201(16) Uiso 1 1 d D U .
C141 C 0.2812(16) 0.6570(9) 0.4833(10) 0.104(6) Uiso 1 1 d D U .
C142 C 0.3058(18) 0.6183(7) 0.5231(9) 0.131(7) Uiso 1 1 d D U .
C143 C 0.2885(14) 0.5716(8) 0.4937(10) 0.139(9) Uiso 1 1 d D U .
C144 C 0.3349(18) 0.5657(12) 0.4430(10) 0.157(13) Uiso 1 1 d D U .
N2 N 0.0000 0.9063(8) 0.2500 0.086(5) Uiso 1 2 d S U P
C211 C 0.0631(11) 0.8724(7) 0.2557(11) 0.076(4) Uiso 1 1 d . U .
C212 C 0.1286(12) 0.9012(8) 0.2624(9) 0.082(5) Uiso 1 1 d . U .
C213 C 0.1989(14) 0.8688(8) 0.2588(12) 0.090(6) Uiso 1 1 d . U .
C214 C 0.2659(17) 0.8900(11) 0.2685(13) 0.111(9) Uiso 1 1 d . U .
C221 C -0.001(2) 0.9358(9) 0.2956(7) 0.103(5) Uiso 1 1 d D U .
C222 C -0.003(2) 0.9092(9) 0.3438(9) 0.135(7) Uiso 1 1 d D U .
C223 C -0.007(2) 0.9360(9) 0.3980(7) 0.218(16) Uiso 1 1 d D U .
C224 C 0.0327(19) 0.9835(9) 0.3946(16) 0.167(10) Uiso 1 1 d D U .

loop_
_atom_site_aniso_label
_atom_site_aniso_U_11
_atom_site_aniso_U_22
_atom_site_aniso_U_33
_atom_site_aniso_U_23
_atom_site_aniso_U_13
_atom_site_aniso_U_12
W1 0.0302(3) 0.0596(4) 0.0252(2) 0.0051(3) -0.0057(3) 0.0008(4)
W2 0.0213(3) 0.0722(5) 0.0405(4) -0.0001(3) -0.0077(2) 0.0051(4)
W3 0.0199(3) 0.0862(6) 0.0381(4) -0.0016(4) 0.0042(2) 0.0032(4)
W4 0.0314(3) 0.0569(4) 0.0247(2) 0.0057(3) 0.0044(3) -0.0045(4)
W5 0.0282(3) 0.0385(3) 0.0324(3) 0.0069(3) -0.0029(2) 0.0052(3)
W6 0.0282(3) 0.0453(3) 0.0322(3) -0.0080(3) 0.0026(2) 0.0065(3)
Co1 0.0411(7) 0.0341(6) 0.0324(6) 0.0069(5) 0.0034(11) 0.0017(13)
P1 0.0211(9) 0.0343(10) 0.0245(10) -0.0070(17) -0.0030(17) 0.0067(8)
O1 0.061(8) 0.100(12) 0.029(5) 0.027(7) 0.005(5) 0.024(8)
O2 0.025(4) 0.029(4) 0.035(5) 0.008(4) 0.007(4) -0.003(3)
O3 0.036(3) 0.031(3) 0.029(3) -0.008(5) -0.002(5) 0.006(3)
O4 0.029(5) 0.088(10) 0.044(6) 0.028(7) 0.000(4) 0.007(6)
O5 0.024(5) 0.090(10) 0.056(7) 0.003(7) -0.017(5) 0.026(6)
O6 0.021(5) 0.106(11) 0.054(7) 0.027(7) -0.002(5) 0.001(6)
O7 0.055(7) 0.073(9) 0.034(5) 0.011(6) 0.017(5) 0.001(7)
O8 0.033(4) 0.063(5) 0.027(3) 0.005(3) -0.004(5) -0.014(7)
O9 0.018(4) 0.060(7) 0.051(6) 0.031(6) 0.009(4) 0.019(5)
O10 0.016(3) 0.094(6) 0.034(5) -0.002(6) 0.012(4) 0.001(3)
O11 0.035(6) 0.111(13) 0.038(6) -0.013(8) 0.013(5) 0.000(8)
O12 0.016(3) 0.059(4) 0.033(3) -0.005(7) -0.006(5) 0.007(3)
O13 0.022(4) 0.022(4) 0.022(4) -0.009(3) 0.006(3) -0.010(3)
O14 0.024(5) 0.073(9) 0.034(5) 0.014(6) 0.005(4) -0.005(5)
O15 0.028(4) 0.044(5) 0.032(4) -0.015(4) -0.002(4) -0.002(4)
O16 0.018(4) 0.088(10) 0.058(7) 0.032(7) -0.004(4) 0.015(5)
O17 0.020(4) 0.053(6) 0.032(5) 0.012(5) 0.002(3) 0.003(4)
O18 0.037(5) 0.053(6) 0.030(5) -0.006(5) 0.007(4) 0.006(5)
O19 0.025(3) 0.045(4) 0.029(3) -0.014(3) 0.007(4) -0.009(6)
O20 0.027(3) 0.043(4) 0.038(4) 0.001(6) -0.018(5) 0.008(3)
O21 0.073(10) 0.098(12) 0.052(8) 0.006(8) 0.002(7) 0.034(10)
O22 0.030(5) 0.039(5) 0.044(5) -0.020(5) 0.005(4) 0.005(4)

loop_
_atom_type_symbol
_atom_type_description
_atom_type_scat_dispersion_real
_atom_type_scat_dispersion_imag
_atom_type_scat_source
C C 0.0033 0.0016 'International Tables Vol C Tables 4.2.6.8 and 6.1.1.4'
H H 0.0000 0.0000 'International Tables Vol C Tables 4.2.6.8 and 6.1.1.4'
N N 0.0061 0.0033 'International Tables Vol C Tables 4.2.6.8 and 6.1.1.4'
O O 0.0106 0.0060 'International Tables Vol C Tables 4.2.6.8 and 6.1.1.4'
P P 0.1023 0.0942 'International Tables Vol C Tables 4.2.6.8 and 6.1.1.4'
Co Co 0.3494 0.9721 'International Tables Vol C Tables 4.2.6.8 and 6.1.1.4'
W W -0.8490 6.8722 'International Tables Vol C Tables 4.2.6.8 and 6.1.1.4'

loop_
_geom_angle_atom_site_label_1
_geom_angle_atom_site_label_2
_geom_angle_atom_site_label_3
_geom_angle
_geom_angle_site_symmetry_1
_geom_angle_site_symmetry_3
O4 W1 O1 104.3(7) . .
O4 W1 O8 99.2(5) . .
O1 W1 O8 95.2(5) . .
O4 W1 O9 97.1(5) . .
O1 W1 O9 90.9(6) . .
O8 W1 O9 160.5(4) . .
O4 W1 O15 101.2(7) . .
O1 W1 O15 154.5(5) . .
O8 W1 O15 82.1(4) . .
O9 W1 O15 84.4(5) . .
O4 W1 O13 169.2(6) . .
O1 W1 O13 85.6(4) . .
O8 W1 O13 84.0(3) . .
O9 W1 O13 78.1(3) . .
O15 W1 O13 68.9(3) . .
O5 W2 O16 100.4(6) . 3
O5 W2 O10 96.5(6) . .
O16 W2 O10 96.1(5) 3 .
O5 W2 O9 103.1(6) . .
O16 W2 O9 92.3(6) 3 .
O10 W2 O9 157.0(5) . .
O5 W2 N201 93.6(6) . .
O16 W2 N201 164.9(5) 3 .
O10 W2 N201 76.3(5) . .
O9 W2 N201 90.3(5) . .
O5 W2 O12 169.3(5) . .
O16 W2 O12 87.0(4) 3 .
O10 W2 O12 74.9(4) . .
O9 W2 O12 84.2(5) . .
N201 W2 O12 78.5(4) . .
O6 W3 O11 100.0(6) . 3
O6 W3 O17 106.8(6) . 3
O11 W3 O17 93.6(6) 3 3
O6 W3 O10 99.9(5) . .
O11 W3 O10 156.0(5) 3 .
O17 W3 O10 93.3(4) 3 .
O6 W3 O201 92.2(6) . .
O11 W3 O201 85.4(6) 3 .
O17 W3 O201 160.8(4) 3 .
O10 W3 O201 80.6(4) . .
O6 W3 O12 163.8(5) . .
O11 W3 O12 85.1(4) 3 .
O17 W3 O12 88.0(4) 3 .
O10 W3 O12 72.2(4) . .
O201 W3 O12 72.7(3) . .
O7 W4 O2 102.9(6) . .
O7 W4 O18 103.4(6) . .
O2 W4 O18 153.6(4) . .
O7 W4 O8 101.8(5) . .
O2 W4 O8 89.8(4) . .
O18 W4 O8 82.5(5) . .
O7 W4 O11 95.3(6) . .
O2 W4 O11 96.4(6) . .
O18 W4 O11 83.6(7) . .
O8 W4 O11 160.1(5) . .
O7 W4 O14 170.5(6) . .
O2 W4 O14 83.7(5) . .
O18 W4 O14 70.5(5) . .
O8 W4 O14 84.8(3) . .
O11 W4 O14 77.1(4) . .
O21 W5 O15 101.0(6) . 3
O21 W5 O19 99.3(6) . 3
O15 W5 O19 95.2(4) 3 3
O21 W5 O20 98.5(6) . .
O15 W5 O20 158.5(4) 3 .
O19 W5 O20 90.6(3) 3 .
O21 W5 O16 95.9(7) . .
O15 W5 O16 82.4(6) 3 .
O19 W5 O16 164.9(5) 3 .
O20 W5 O16 86.7(4) . .
O21 W5 O13 177.4(6) . 3
O15 W5 O13 77.5(4) 3 3
O19 W5 O13 83.0(3) 3 3
O20 W5 O13 82.7(3) . 3
O16 W5 O13 81.9(5) . 3
O22 W6 O19 98.1(4) . .
O22 W6 O20 103.2(5) . .
O19 W6 O20 91.5(3) . .
O22 W6 O18 101.6(5) . .
O19 W6 O18 93.6(4) . .
O20 W6 O18 153.7(4) . .
O22 W6 O17 94.8(5) . .
O19 W6 O17 167.1(4) . .
O20 W6 O17 85.9(3) . .
O18 W6 O17 83.4(5) . .
O22 W6 O14 173.7(5) . .
O19 W6 O14 84.1(3) . .
O20 W6 O14 82.6(3) . .
O18 W6 O14 72.3(4) . .
O17 W6 O14 83.0(4) . .
O2 Co1 O101 110.3(4) . .
O2 Co1 O1 91.7(4) . .
O101 Co1 O1 101.6(6) . .
O2 Co1 O3 89.1(4) . 3
O101 Co1 O3 102.2(4) . 3
O1 Co1 O3 154.2(5) . 3
O2 Co1 O3 156.1(4) . .
O101 Co1 O3 93.2(3) . .
O1 Co1 O3 87.3(5) . .
O3 Co1 O3 81.7(3) 3 .
O2 Co1 Co1 134.7(3) . 3
O101 Co1 Co1 78.9(3) . 3
O1 Co1 Co1 131.0(4) . 3
O3 Co1 Co1 46.2(3) 3 3
O3 Co1 Co1 44.2(3) . 3
O3 P1 O14 106.4(7) . 3
O3 P1 O13 111.5(6) . .
O14 P1 O13 112.8(4) 3 .
O3 P1 O12 111.7(4) . .
O14 P1 O12 107.0(6) 3 .
O13 P1 O12 107.4(5) . .
W1 O1 Co1 122.5(8) . .
W4 O2 Co1 124.6(5) . .
P1 O3 Co1 121.6(6) . 3
P1 O3 Co1 117.4(6) . .
Co1 O3 Co1 89.6(3) 3 .
W1 O8 W4 149.2(5) . .
W2 O9 W1 142.6(6) . .
W2 O10 W3 119.0(4) . .
W3 O11 W4 145.3(10) 3 .
P1 O12 W2 126.1(7) . .
P1 O12 W3 126.3(7) . .
W2 O12 W3 93.6(3) . .
P1 O13 W5 128.0(5) . 3
P1 O13 W1 123.7(5) . .
W5 O13 W1 93.0(3) 3 .
P1 O14 W6 127.0(7) 3 .
P1 O14 W4 127.0(8) 3 .
W6 O14 W4 91.3(4) . .
W5 O15 W1 120.6(5) 3 .
W2 O16 W5 143.2(9) 3 .
W3 O17 W6 138.1(6) 3 .
W4 O18 W6 125.8(6) . .
W6 O19 W5 172.0(4) . 3
W5 O20 W6 163.2(4) . .
O101 C101 O101 132(2) 3 .
O101 C101 C102 114.0(11) 3 .
O101 C101 C102 114.0(11) . .
C101 C102 H10A 109.5 . .
C101 C102 H10B 109.5 . .
H10A C102 H10B 109.5 . .
C101 C102 H10C 109.5 . .
H10A C102 H10C 109.5 . .
H10B C102 H10C 109.5 . .
C101 O101 Co1 123.3(12) . .
C201 N201 W2 132.9(12) . .
O201 C201 N201 124.6(16) . .
O201 C201 C202 127(3) . .
N201 C201 C202 108(2) . .
C201 C202 H20A 109.5 . .
C201 C202 H20B 109.5 . .
H20A C202 H20B 109.5 . .
C201 C202 H20C 109.5 . .
H20A C202 H20C 109.5 . .
H20B C202 H20C 109.5 . .
C201 O201 W3 127.6(13) . .
C121 N1 C131 116(3) . .
C121 N1 C111 105(3) . .
C131 N1 C111 113(2) . .
C121 N1 C141 114(2) . .
C131 N1 C141 107(2) . .
C111 N1 C141 101(2) . .
C112 C111 N1 111(3) . .
C111 C112 C113 111(3) . .
C114 C113 C112 102(3) . .
N1 C121 C122 112(3) . .
C121 C122 C123 108(3) . .
C124 C123 C122 114(3) . .
C132 C131 N1 113(4) . .
C131 C132 C133 123(4) . .
C134 C133 C132 111(2) . .
C142 C141 N1 113.9(19) . .
C143 C142 C141 104(2) . .
C144 C143 C142 110.8(3) . .
C221 N2 C221 107(2) . 3
C221 N2 C211 115.5(17) . 3
C221 N2 C211 107.8(17) 3 3
C221 N2 C211 107.8(17) . .
C221 N2 C211 115.5(17) 3 .
C211 N2 C211 103(2) 3 .
C212 C211 N2 108.5(16) . .
C211 C212 C213 111.8(18) . .
C214 C213 C212 119(2) . .
N2 C221 C222 112(2) . .
C221 C222 C224 88.5(19) . .
C223 C224 C222 34.72(17) . .

loop_
_geom_bond_atom_site_label_1
_geom_bond_atom_site_label_2
_geom_bond_distance
_geom_bond_site_symmetry_2
W1 O4 1.648(11) .
W1 O1 1.727(19) .
W1 O8 1.835(12) .
W1 O9 1.994(9) .
W1 O15 2.109(12) .
W1 O13 2.419(9) .
W2 O5 1.690(12) .
W2 O16 1.809(16) 3
W2 O10 1.851(11) .
W2 O9 1.861(10) .
W2 N201 2.030(13) .
W2 O12 2.266(10) .
W3 O6 1.772(12) .
W3 O11 1.824(15) 3
W3 O17 1.820(12) 3
W3 O10 1.991(13) .
W3 O201 2.266(11) .
W3 O12 2.276(11) .
W4 O7 1.776(11) .
W4 O2 1.833(10) .
W4 O18 1.889(12) .
W4 O8 1.954(12) .
W4 O11 1.989(13) .
W4 O14 2.425(10) .
W5 O21 1.675(19) .
W5 O15 1.804(12) 3
W5 O19 1.909(12) 3
W5 O20 1.903(11) .
W5 O16 1.985(11) .
W5 O13 2.267(8) 3
W6 O22 1.719(10) .
W6 O19 1.856(12) .
W6 O20 1.903(12) .
W6 O18 1.927(12) .
W6 O17 2.041(9) .
W6 O14 2.326(16) .
Co1 O2 1.920(9) .
Co1 O101 2.014(9) .
Co1 O1 2.064(15) .
Co1 O3 2.082(10) 3
Co1 O3 2.153(11) .
Co1 Co1 2.985(3) 3
P1 O3 1.504(7) .
P1 O14 1.503(13) 3
P1 O13 1.548(8) .
P1 O12 1.560(7) .
O3 Co1 2.082(10) 3
O11 W3 1.824(15) 3
O13 W5 2.267(8) 3
O14 P1 1.503(13) 3
O15 W5 1.804(12) 3
O16 W2 1.809(16) 3
O17 W3 1.820(12) 3
O19 W5 1.909(12) 3
C101 O101 1.232(13) 3
C101 O101 1.232(13) .
C101 C102 1.59(4) .
C102 H10A 0.9600 .
C102 H10B 0.9600 .
C102 H10C 0.9600 .
N201 C201 1.47(3) .
C201 O201 1.16(3) .
C201 C202 1.54(3) .
C202 H20A 0.9600 .
C202 H20B 0.9600 .
C202 H20C 0.9600 .
N1 C121 1.38(4) .
N1 C131 1.44(4) .
N1 C111 1.65(5) .
N1 C141 1.69(4) .
C111 C112 1.56(5) .
C112 C113 1.66(5) .
C113 C114 1.5500(10) .
C121 C122 1.55(4) .
C122 C123 1.64(4) .
C123 C124 1.23(4) .
C131 C132 1.45(4) .
C132 C133 1.55(4) .
C133 C134 1.5500(10) .
C141 C142 1.5501(10) .
C142 C143 1.5500(10) .
C143 C144 1.5499(10) .
N2 C221 1.41(2) .
N2 C221 1.41(2) 3
N2 C211 1.55(2) 3
N2 C211 1.55(2) .
C211 C212 1.50(3) .
C212 C213 1.63(3) .
C213 C214 1.43(4) .
C221 C222 1.42(3) .
C222 C224 2.548(5) .
C223 C224 1.5500(11) .

loop_
_geom_torsion_atom_site_label_1
_geom_torsion_atom_site_label_2
_geom_torsion_atom_site_label_3
_geom_torsion_atom_site_label_4
_geom_torsion
_geom_torsion_site_symmetry_1
_geom_torsion_site_symmetry_4
O4 W1 O1 Co1 142.5(7) . .
O8 W1 O1 Co1 41.6(7) . .
O9 W1 O1 Co1 -119.9(7) . .
O15 W1 O1 Co1 -41.0(17) . .
O13 W1 O1 Co1 -41.9(7) . .
O7 W4 O2 Co1 -149.6(7) . .
O18 W4 O2 Co1 25.0(14) . .
O8 W4 O2 Co1 -47.5(6) . .
O11 W4 O2 Co1 113.5(7) . .
O14 W4 O2 Co1 37.3(6) . .
O14 P1 O3 Co1 -9.6(8) 3 3
O13 P1 O3 Co1 113.7(7) . 3
O12 P1 O3 Co1 -126.1(6) . 3
O14 P1 O3 Co1 -117.7(7) 3 .
O13 P1 O3 Co1 5.6(7) . .
O12 P1 O3 Co1 125.8(6) . .
O4 W1 O8 W4 -111.3(10) . .
O1 W1 O8 W4 -5.9(9) . .
O9 W1 O8 W4 102.0(16) . .
O15 W1 O8 W4 148.6(9) . .
O13 W1 O8 W4 79.1(9) . .
O5 W2 O9 W1 115.9(12) . .
O16 W2 O9 W1 14.7(13) 3 .
O10 W2 O9 W1 -96.7(17) . .
N201 W2 O9 W1 -150.4(13) . .
O12 W2 O9 W1 -72.0(12) . .
O5 W2 O10 W3 177.8(7) . .
O16 W2 O10 W3 -81.0(6) 3 .
O9 W2 O10 W3 29.8(14) . .
N201 W2 O10 W3 85.7(6) . .
O12 W2 O10 W3 4.2(5) . .
O3 P1 O12 W2 -117.8(7) . .
O14 P1 O12 W2 126.1(8) 3 .
O13 P1 O12 W2 4.8(8) . .
O3 P1 O12 W3 113.1(7) . .
O14 P1 O12 W3 -3.1(8) 3 .
O13 P1 O12 W3 -124.4(6) . .
O3 P1 O13 W5 -177.5(5) . 3
O14 P1 O13 W5 -57.8(7) 3 3
O12 P1 O13 W5 59.8(7) . 3
O3 P1 O13 W1 55.5(6) . .
O14 P1 O13 W1 175.2(7) 3 .
O12 P1 O13 W1 -67.2(6) . .
O7 W4 O18 W6 -170.0(8) . .
O2 W4 O18 W6 15.5(16) . .
O8 W4 O18 W6 89.6(7) . .
O11 W4 O18 W6 -76.1(8) . .
O14 W4 O18 W6 2.5(6) . .
O101 C101 O101 Co1 9.9(5) 3 .
C102 C101 O101 Co1 -170.1(5) . .
W2 N201 C201 O201 1(3) . .
W2 N201 C201 C202 -173.9(13) . .
N201 C201 O201 W3 15(3) . .
C202 C201 O201 W3 -171.6(16) . .
C121 N1 C111 C112 179(3) . .
C131 N1 C111 C112 52(4) . .
C141 N1 C111 C112 -62(3) . .
N1 C111 C112 C113 -161(2) . .
C111 C112 C113 C114 -114(3) . .
C131 N1 C121 C122 -60(4) . .
C111 N1 C121 C122 174(2) . .
C141 N1 C121 C122 65(3) . .
N1 C121 C122 C123 179(3) . .
C121 C122 C123 C124 62(4) . .
C121 N1 C131 C132 -63(4) . .
C111 N1 C131 C132 58(4) . .
C141 N1 C131 C132 168(3) . .
N1 C131 C132 C133 158(3) . .
C131 C132 C133 C134 173(4) . .
C121 N1 C141 C142 63(4) . .
C131 N1 C141 C142 -168(3) . .
C111 N1 C141 C142 -50(3) . .
N1 C141 C142 C143 176(2) . .
C141 C142 C143 C144 67(3) . .
C221 N2 C211 C212 -57(3) . .
C221 N2 C211 C212 63(3) 3 .
C211 N2 C211 C212 -179(2) 3 .
N2 C211 C212 C213 -170.6(17) . .
C211 C212 C213 C214 -175(3) . .
C221 N2 C221 C222 179(4) 3 .
C211 N2 C221 C222 59(4) 3 .
C211 N2 C221 C222 -55(4) . .
N2 C221 C222 C224 164(3) . .

loop_
_platon_squeeze_void_nr
_platon_squeeze_void_average_x
_platon_squeeze_void_average_y
_platon_squeeze_void_average_z
_platon_squeeze_void_volume
_platon_squeeze_void_count_electrons
_platon_squeeze_void_content
1 -0.131 0.154 0.156 5316 4617 ' '
2 0.072 0.000 0.000 14 10 ' '
3 0.428 0.500 0.500 13 9 ' '
4 0.572 0.500 1.000 14 10 ' '
5 0.928 0.000 0.500 13 9 ' '
